data_4304977
loop_
_publ_author_name
'Abhudaya Mishra'
'Anastasios J. Tasiopoulos'
'Wolfgang Wernsdorfer'
'Eleni E. Moushi'
'Brian Moulton'
'Michael J. Zaworotko'
'Khalil A. Abboud'
'George Christou'

_publ_section_title
;
Single-Molecule Magnets: A Family of MnIII/CeIV Complexes with a
[Mn8CeO8]12+ Core
;
_journal_name_full 'Inorganic Chemistry'
_journal_page_first 4832
_journal_page_last 4843
_journal_paper_doi 10.1021/ic8001064
_journal_volume 47
_journal_year 2008
_chemical_formula_sum 'C24 H52 Ce Mn8 N0 O40'
_chemical_formula_weight 1560.30
_chemical_name_systematic
; 
 ? 
;
_space_group_IT_number 82
_symmetry_cell_setting tetragonal
_symmetry_space_group_name_Hall 'I -4'
_symmetry_space_group_name_H-M 'I -4'
_atom_sites_solution_hydrogens geom
_atom_sites_solution_primary direct
_atom_sites_solution_secondary difmap
_audit_creation_method SHELXL-97
_cell_angle_alpha 90.00
_cell_angle_beta 90.00
_cell_angle_gamma 90.00
_cell_formula_units_Z 4
_cell_length_a 23.947(6)
_cell_length_b 23.947(6)
_cell_length_c 9.953(5)
_cell_measurement_temperature 100(2)
_cell_volume 5708(4)
_computing_cell_refinement 'Bruker SMART'
_computing_data_collection 'Bruker SMART'
_computing_data_reduction 'Bruker SAINT'
_computing_molecular_graphics 'Bruker SHELXTL'
_computing_publication_material 'Bruker SHELXTL'
_computing_structure_refinement 'SHELXL-97 (Sheldrick, 1997)'
_computing_structure_solution 'SHELXS-97 (Sheldrick, 1990)'
_diffrn_ambient_temperature 100(2)
_diffrn_measured_fraction_theta_full 0.996
_diffrn_measured_fraction_theta_max 0.996
_diffrn_measurement_device_type 'CCD area detector'
_diffrn_measurement_method 'phi and omega scans'
_diffrn_radiation_monochromator graphite
_diffrn_radiation_source 'fine-focus sealed tube'
_diffrn_radiation_type MoK\a
_diffrn_radiation_wavelength 0.71073
_diffrn_reflns_av_R_equivalents 0.1675
_diffrn_reflns_av_sigmaI/netI 0.2235
_diffrn_reflns_limit_h_max 20
_diffrn_reflns_limit_h_min -23
_diffrn_reflns_limit_k_max 20
_diffrn_reflns_limit_k_min -23
_diffrn_reflns_limit_l_max 6
_diffrn_reflns_limit_l_min -9
_diffrn_reflns_number 7469
_diffrn_reflns_theta_full 20.77
_diffrn_reflns_theta_max 20.77
_diffrn_reflns_theta_min 1.20
_exptl_absorpt_coefficient_mu 2.584
_exptl_absorpt_correction_type none
_exptl_crystal_colour orange
_exptl_crystal_density_diffrn 1.816
_exptl_crystal_density_meas 0
_exptl_crystal_density_method 'not measured'
_exptl_crystal_description needle
_exptl_crystal_F_000 3096
_exptl_crystal_size_max 0.15
_exptl_crystal_size_mid 0.05
_exptl_crystal_size_min 0.01
_refine_diff_density_max 1.644
_refine_diff_density_min -0.926
_refine_diff_density_rms 0.355
_refine_ls_abs_structure_details 'Flack H D (1983), Acta Cryst. A39, 876-881'
_refine_ls_abs_structure_Flack 0.05(8)
_refine_ls_extinction_coef 0.0076(8)
_refine_ls_extinction_expression Fc^*^=kFc[1+0.001xFc^2^\l^3^/sin(2\q)]^-1/4^
_refine_ls_extinction_method SHELXL
_refine_ls_goodness_of_fit_ref 1.092
_refine_ls_hydrogen_treatment mixed
_refine_ls_matrix_type full
_refine_ls_number_parameters 342
_refine_ls_number_reflns 2958
_refine_ls_number_restraints 0
_refine_ls_restrained_S_all 1.092
_refine_ls_R_factor_all 0.1502
_refine_ls_R_factor_gt 0.0898
_refine_ls_shift/su_max 1.419
_refine_ls_shift/su_mean 0.013
_refine_ls_structure_factor_coef Fsqd
_refine_ls_weighting_details 'calc w=1/[\s^2^(Fo^2^)+(0.1119P)^2^+0.0000P] where P=(Fo^2^+2Fc^2^)/3'
_refine_ls_weighting_scheme calc
_refine_ls_wR_factor_gt 0.2115
_refine_ls_wR_factor_ref 0.2370
_reflns_number_gt 1833
_reflns_number_total 2958
_reflns_threshold_expression >2sigma(I)
_cod_data_source_file ic8001064-file004_1.cif
_cod_data_source_block uf0505
_cod_depositor_comments
;
The following automatic conversions were performed:
'_symmetry_cell_setting' value 'Tetragonal' changed to 'tetragonal'
according to '/home/saulius/struct/CIF-dictionaries/cif_core.dic'
dictionary named 'cif_core.dic' version 2.4.1 from 2010-06-29.

Automatic conversion script
Id: cif_fix_enum 1527 2010-12-29 10:47:43Z saulius 
;
_cod_database_code 4304977

loop_
_symmetry_equiv_pos_as_xyz
'x, y, z'
'-x, -y, z'
'y, -x, -z'
'-y, x, -z'
'x+1/2, y+1/2, z+1/2'
'-x+1/2, -y+1/2, z+1/2'
'y+1/2, -x+1/2, -z+1/2'
'-y+1/2, x+1/2, -z+1/2'

loop_
_atom_site_label
_atom_site_type_symbol
_atom_site_fract_x
_atom_site_fract_y
_atom_site_fract_z
_atom_site_U_iso_or_equiv
_atom_site_adp_type
_atom_site_occupancy
_atom_site_symmetry_multiplicity
_atom_site_calc_flag
_atom_site_refinement_flags
_atom_site_disorder_assembly
_atom_site_disorder_group
Ce1 Ce 0.5000 0.5000 0.0000 0.0277(14) Uani 1 4 d S . .
Ce2 Ce 0.0000 0.5000 0.2500 0.0289(14) Uani 1 4 d S . .
Mn1 Mn 0.3628(2) 0.4984(2) 0.0630(6) 0.0360(17) Uani 1 1 d . . .
Mn2 Mn 0.4300(2) 0.5906(2) 0.1945(6) 0.0345(17) Uani 1 1 d . . .
Mn3 Mn -0.0041(2) 0.3837(2) 0.0602(6) 0.0338(17) Uani 1 1 d . . .
Mn4 Mn 0.1076(2) 0.4173(2) 0.1787(6) 0.0366(18) Uani 1 1 d . . .
O1 O 0.4293(8) 0.5137(10) 0.164(2) 0.026(6) Uani 1 1 d . . .
O2 O 0.3609(11) 0.4112(12) 0.126(2) 0.045(8) Uani 1 1 d . . .
O3 O 0.4926(8) 0.5906(8) 0.084(2) 0.020(6) Uani 1 1 d . . .
O4 O 0.3649(10) 0.5925(10) 0.031(2) 0.037(7) Uani 1 1 d . . .
O5 O 0.3173(9) 0.5143(12) 0.219(3) 0.049(8) Uani 1 1 d . . .
O6 O 0.4817(12) 0.5951(12) 0.374(2) 0.056(9) Uani 1 1 d . . .
O7 O 0.0468(9) 0.4479(10) 0.083(2) 0.041(7) Uani 1 1 d . . .
O8 O 0.0512(11) 0.3440(10) 0.221(2) 0.037(7) Uani 1 1 d . . .
O9 O 0.0732(10) 0.4477(10) 0.328(2) 0.045(7) Uani 1 1 d . . .
O10 O -0.0487(9) 0.4096(10) -0.125(2) 0.040(7) Uani 1 1 d . . .
O11 O 0.3681(12) 0.5854(10) 0.318(2) 0.048(8) Uani 1 1 d . . .
O12 O 0.1579(10) 0.4879(12) 0.111(3) 0.048(8) Uani 1 1 d . . .
O13 O 0.0449(12) 0.3469(10) -0.064(2) 0.040(7) Uani 1 1 d . . .
O14 O 0.1724(10) 0.3871(9) 0.277(2) 0.038(7) Uani 1 1 d . . .
O15 O 0.1298(11) 0.3743(13) 0.023(3) 0.058(9) Uani 1 1 d . . .
O16 O -0.0472(11) 0.3161(10) 0.066(3) 0.055(8) Uani 1 1 d . . .
O17 O 0.4245(9) 0.6732(10) 0.200(2) 0.033(7) Uani 1 1 d . . .
O18 O 0.2979(11) 0.4843(11) -0.048(3) 0.059(9) Uani 1 1 d . . .
C1 C 0.3808(17) 0.3172(15) 0.177(4) 0.047(12) Uani 1 1 d . . .
H1A H 0.4162 0.3135 0.2250 0.00(7) Uiso 1 1 calc R . .
H1B H 0.3739 0.2833 0.1239 0.00(8) Uiso 1 1 calc R . .
H1C H 0.3503 0.3225 0.2412 0.03(10) Uiso 1 1 calc R . .
C3 C 0.3837(14) 0.3674(16) 0.083(4) 0.025(9) Uani 1 1 d . . .
C4 C 0.2889(15) 0.554(3) 0.440(4) 0.074(18) Uani 1 1 d . . .
H4A H 0.2792 0.5927 0.4607 1(3) Uiso 1 1 calc R . .
H4B H 0.3078 0.5371 0.5169 2(6) Uiso 1 1 calc R . .
H4C H 0.2548 0.5329 0.4195 0.00(7) Uiso 1 1 calc R . .
C5 C 0.3294(16) 0.5526(16) 0.312(3) 0.024(10) Uani 1 1 d . . .
C6 C 0.1329(14) 0.3227(19) -0.183(4) 0.060(14) Uani 1 1 d . . .
H6A H 0.1539 0.2901 -0.1518 0.091 Uiso 1 1 calc R . .
H6B H 0.1588 0.3503 -0.2208 0.091 Uiso 1 1 calc R . .
H6C H 0.1063 0.3111 -0.2526 0.091 Uiso 1 1 calc R . .
C7 C 0.100(2) 0.3500(17) -0.060(5) 0.059(15) Uani 1 1 d . . .
C8 C 0.0343(15) 0.3318(14) 0.332(4) 0.024(10) Uani 1 1 d . . .
C9 C 0.0777(15) 0.3030(15) 0.428(4) 0.043(11) Uani 1 1 d . . .
H9A H 0.0627 0.2673 0.4592 0.065 Uiso 1 1 calc R . .
H9B H 0.0850 0.3274 0.5049 0.065 Uiso 1 1 calc R . .
H9C H 0.1126 0.2966 0.3786 0.065 Uiso 1 1 calc R . .
C10 C 0.2619(15) 0.3864(18) 0.383(5) 0.074(17) Uani 1 1 d . . .
H10A H 0.2598 0.3455 0.3869 0.112 Uiso 1 1 calc R . .
H10B H 0.2792 0.4006 0.4652 0.112 Uiso 1 1 calc R . .
H10C H 0.2845 0.3975 0.3051 0.112 Uiso 1 1 calc R . .
C11 C 0.206(2) 0.4092(15) 0.370(4) 0.046(13) Uani 1 1 d . . .
C12 C 0.4536(17) 0.704(2) 0.129(6) 0.076(18) Uani 1 1 d . . .
C13 C 0.4455(16) 0.7643(16) 0.195(4) 0.047(12) Uani 1 1 d . . .
H13A H 0.4811 0.7771 0.2328 0.071 Uiso 1 1 calc R . .
H13B H 0.4175 0.7620 0.2666 0.071 Uiso 1 1 calc R . .
H13C H 0.4329 0.7907 0.1262 0.071 Uiso 1 1 calc R . .
O1W O 0.4155(11) 0.4452(10) 0.366(2) 0.047(8) Uani 1 1 d . . .
O2W O 0.0991(8) 0.4927(9) 0.875(2) 0.029(6) Uani 1 1 d . . .

loop_
_atom_site_aniso_label
_atom_site_aniso_U_11
_atom_site_aniso_U_22
_atom_site_aniso_U_33
_atom_site_aniso_U_23
_atom_site_aniso_U_13
_atom_site_aniso_U_12
Ce1 0.0359(19) 0.0359(19) 0.011(3) 0.000 0.000 0.000
Ce2 0.037(2) 0.037(2) 0.014(3) 0.000 0.000 0.000
Mn1 0.037(4) 0.046(4) 0.024(4) 0.002(3) 0.004(3) -0.006(3)
Mn2 0.041(4) 0.047(4) 0.016(3) -0.003(3) -0.003(3) 0.002(3)
Mn3 0.038(4) 0.046(4) 0.017(3) -0.004(3) 0.001(3) 0.001(3)
Mn4 0.046(4) 0.043(4) 0.020(4) -0.003(3) -0.005(3) 0.009(3)
O1 0.020(14) 0.050(16) 0.008(13) 0.006(12) -0.009(11) -0.005(12)
O2 0.07(2) 0.047(19) 0.019(15) 0.007(14) -0.014(14) -0.037(17)
O3 0.044(15) 0.005(12) 0.011(13) -0.001(10) 0.000(12) 0.012(11)
O4 0.044(17) 0.052(17) 0.014(17) 0.004(13) -0.037(12) -0.002(13)
O5 0.022(15) 0.08(2) 0.04(2) 0.044(17) 0.009(13) -0.020(15)
O6 0.09(2) 0.08(2) 0.002(14) 0.002(13) -0.005(14) 0.008(17)
O7 0.038(16) 0.062(18) 0.022(15) 0.023(14) -0.009(13) 0.005(14)
O8 0.07(2) 0.039(16) 0.000(15) -0.004(12) -0.011(13) 0.011(14)
O9 0.063(18) 0.047(17) 0.023(15) -0.006(14) 0.001(14) 0.032(14)
O10 0.032(16) 0.062(19) 0.027(15) -0.018(13) 0.008(12) 0.005(14)
O11 0.09(2) 0.033(16) 0.017(14) 0.027(13) -0.017(15) -0.057(16)
O12 0.030(16) 0.07(2) 0.05(2) -0.022(16) 0.030(14) -0.025(15)
O13 0.058(19) 0.038(16) 0.023(15) 0.007(13) -0.005(15) -0.005(15)
O14 0.048(16) 0.041(16) 0.025(16) -0.004(14) 0.016(14) 0.019(14)
O15 0.046(18) 0.10(2) 0.024(18) -0.054(17) -0.014(14) 0.018(17)
O16 0.057(19) 0.043(17) 0.064(19) -0.008(15) 0.054(18) -0.006(14)
O17 0.008(14) 0.075(19) 0.017(15) -0.033(13) 0.018(12) 0.010(13)
O18 0.08(2) 0.020(16) 0.07(2) -0.048(18) -0.014(18) 0.000(15)
C1 0.05(3) 0.04(3) 0.05(3) -0.02(3) -0.02(3) 0.03(2)
C3 0.02(2) 0.03(3) 0.03(3) -0.01(2) -0.01(2) -0.028(19)
C4 0.00(2) 0.19(5) 0.03(3) 0.01(3) 0.00(2) 0.05(3)
C5 0.05(3) 0.03(2) 0.000(19) -0.014(18) -0.012(19) 0.03(2)
C6 0.02(2) 0.13(4) 0.03(2) -0.05(3) 0.01(2) 0.01(2)
C7 0.09(4) 0.05(3) 0.03(3) -0.02(3) 0.03(3) 0.07(3)
C8 0.02(2) 0.03(2) 0.02(3) -0.04(2) -0.03(2) 0.028(18)
C9 0.06(3) 0.05(3) 0.03(2) 0.01(2) 0.01(2) 0.03(2)
C10 0.02(3) 0.08(4) 0.12(5) 0.01(3) -0.04(3) 0.02(2)
C11 0.11(4) 0.01(2) 0.02(2) -0.001(19) -0.03(3) -0.03(3)
C12 0.00(2) 0.11(5) 0.12(5) 0.00(4) 0.06(3) 0.03(3)
C13 0.05(3) 0.08(3) 0.02(2) -0.02(2) 0.01(2) 0.04(2)
O1W 0.06(2) 0.038(17) 0.040(17) 0.026(13) -0.025(15) 0.011(14)
O2W 0.016(13) 0.048(15) 0.022(15) -0.009(12) -0.010(10) -0.015(12)

loop_
_atom_type_symbol
_atom_type_description
_atom_type_scat_dispersion_real
_atom_type_scat_dispersion_imag
_atom_type_scat_source
C C 0.0033 0.0016 'International Tables Vol C Tables 4.2.6.8 and 6.1.1.4'
H H 0.0000 0.0000 'International Tables Vol C Tables 4.2.6.8 and 6.1.1.4'
N N 0.0061 0.0033 'International Tables Vol C Tables 4.2.6.8 and 6.1.1.4'
O O 0.0106 0.0060 'International Tables Vol C Tables 4.2.6.8 and 6.1.1.4'
Mn Mn 0.3368 0.7283 'International Tables Vol C Tables 4.2.6.8 and 6.1.1.4'
Ce Ce -0.2486 2.6331 'International Tables Vol C Tables 4.2.6.8 and 6.1.1.4'

loop_
_geom_angle_atom_site_label_1
_geom_angle_atom_site_label_2
_geom_angle_atom_site_label_3
_geom_angle
_geom_angle_site_symmetry_1
_geom_angle_site_symmetry_3
_geom_angle_publ_flag
O3 Ce1 O3 137.8(10) 4_655 3_565 ?
O3 Ce1 O3 97.4(3) 4_655 . ?
O3 Ce1 O3 97.4(3) 3_565 . ?
O3 Ce1 O3 97.4(3) 4_655 2_665 ?
O3 Ce1 O3 97.4(3) 3_565 2_665 ?
O3 Ce1 O3 137.8(10) . 2_665 ?
O3 Ce1 O1 154.2(7) 4_655 2_665 ?
O3 Ce1 O1 66.1(7) 3_565 2_665 ?
O3 Ce1 O1 86.3(7) . 2_665 ?
O3 Ce1 O1 64.5(7) 2_665 2_665 ?
O3 Ce1 O1 64.5(7) 4_655 4_655 ?
O3 Ce1 O1 86.3(7) 3_565 4_655 ?
O3 Ce1 O1 154.2(7) . 4_655 ?
O3 Ce1 O1 66.1(7) 2_665 4_655 ?
O1 Ce1 O1 118.2(5) 2_665 4_655 ?
O3 Ce1 O1 86.3(7) 4_655 3_565 ?
O3 Ce1 O1 64.5(7) 3_565 3_565 ?
O3 Ce1 O1 66.1(7) . 3_565 ?
O3 Ce1 O1 154.2(7) 2_665 3_565 ?
O1 Ce1 O1 118.2(5) 2_665 3_565 ?
O1 Ce1 O1 93.2(9) 4_655 3_565 ?
O3 Ce1 O1 66.1(7) 4_655 . ?
O3 Ce1 O1 154.2(7) 3_565 . ?
O3 Ce1 O1 64.5(7) . . ?
O3 Ce1 O1 86.3(7) 2_665 . ?
O1 Ce1 O1 93.2(9) 2_665 . ?
O1 Ce1 O1 118.2(5) 4_655 . ?
O1 Ce1 O1 118.2(5) 3_565 . ?
O3 Ce1 Mn1 169.0(5) 4_655 2_665 ?
O3 Ce1 Mn1 32.1(5) 3_565 2_665 ?
O3 Ce1 Mn1 89.8(5) . 2_665 ?
O3 Ce1 Mn1 82.5(5) 2_665 2_665 ?
O1 Ce1 Mn1 34.1(5) 2_665 2_665 ?
O1 Ce1 Mn1 105.8(6) 4_655 2_665 ?
O1 Ce1 Mn1 89.1(6) 3_565 2_665 ?
O1 Ce1 Mn1 124.8(5) . 2_665 ?
O3 Ce1 Mn1 89.8(5) 4_655 3_565 ?
O3 Ce1 Mn1 82.5(5) 3_565 3_565 ?
O3 Ce1 Mn1 32.1(5) . 3_565 ?
O3 Ce1 Mn1 169.0(5) 2_665 3_565 ?
O1 Ce1 Mn1 105.8(6) 2_665 3_565 ?
O1 Ce1 Mn1 124.8(5) 4_655 3_565 ?
O1 Ce1 Mn1 34.1(5) 3_565 3_565 ?
O1 Ce1 Mn1 89.1(5) . 3_565 ?
Mn1 Ce1 Mn1 92.02(4) 2_665 3_565 ?
O3 Ce1 Mn1 82.5(5) 4_655 4_655 ?
O3 Ce1 Mn1 89.8(5) 3_565 4_655 ?
O3 Ce1 Mn1 169.0(5) . 4_655 ?
O3 Ce1 Mn1 32.1(5) 2_665 4_655 ?
O1 Ce1 Mn1 89.1(5) 2_665 4_655 ?
O1 Ce1 Mn1 34.1(5) 4_655 4_655 ?
O1 Ce1 Mn1 124.8(5) 3_565 4_655 ?
O1 Ce1 Mn1 105.8(6) . 4_655 ?
Mn1 Ce1 Mn1 92.02(4) 2_665 4_655 ?
Mn1 Ce1 Mn1 158.4(2) 3_565 4_655 ?
O3 Ce1 Mn1 32.1(5) 4_655 . ?
O3 Ce1 Mn1 169.0(5) 3_565 . ?
O3 Ce1 Mn1 82.5(5) . . ?
O3 Ce1 Mn1 89.8(5) 2_665 . ?
O1 Ce1 Mn1 124.8(5) 2_665 . ?
O1 Ce1 Mn1 89.1(6) 4_655 . ?
O1 Ce1 Mn1 105.8(6) 3_565 . ?
O1 Ce1 Mn1 34.1(5) . . ?
Mn1 Ce1 Mn1 158.4(2) 2_665 . ?
Mn1 Ce1 Mn1 92.02(4) 3_565 . ?
Mn1 Ce1 Mn1 92.02(4) 4_655 . ?
O9 Ce2 O9 140.4(12) 7_455 8 ?
O9 Ce2 O9 96.6(4) 7_455 . ?
O9 Ce2 O9 96.6(4) 8 . ?
O9 Ce2 O9 96.6(4) 7_455 2_565 ?
O9 Ce2 O9 96.6(4) 8 2_565 ?
O9 Ce2 O9 140.4(12) . 2_565 ?
O9 Ce2 O7 152.9(8) 7_455 8 ?
O9 Ce2 O7 65.6(8) 8 8 ?
O9 Ce2 O7 67.4(9) . 8 ?
O9 Ce2 O7 84.6(9) 2_565 8 ?
O9 Ce2 O7 84.6(9) 7_455 2_565 ?
O9 Ce2 O7 67.4(9) 8 2_565 ?
O9 Ce2 O7 152.9(8) . 2_565 ?
O9 Ce2 O7 65.6(8) 2_565 2_565 ?
O7 Ce2 O7 119.8(6) 8 2_565 ?
O9 Ce2 O7 67.4(9) 7_455 . ?
O9 Ce2 O7 84.6(9) 8 . ?
O9 Ce2 O7 65.6(8) . . ?
O9 Ce2 O7 152.9(8) 2_565 . ?
O7 Ce2 O7 119.8(6) 8 . ?
O7 Ce2 O7 90.4(11) 2_565 . ?
O9 Ce2 O7 65.6(8) 7_455 7_455 ?
O9 Ce2 O7 152.9(8) 8 7_455 ?
O9 Ce2 O7 84.6(9) . 7_455 ?
O9 Ce2 O7 67.4(9) 2_565 7_455 ?
O7 Ce2 O7 90.4(11) 8 7_455 ?
O7 Ce2 O7 119.8(6) 2_565 7_455 ?
O7 Ce2 O7 119.8(6) . 7_455 ?
O9 Ce2 Mn4 172.3(6) 7_455 8 ?
O9 Ce2 Mn4 32.2(6) 8 8 ?
O9 Ce2 Mn4 84.0(7) . 8 ?
O9 Ce2 Mn4 87.7(7) 2_565 8 ?
O7 Ce2 Mn4 33.7(6) 8 8 ?
O7 Ce2 Mn4 91.3(6) 2_565 8 ?
O7 Ce2 Mn4 106.1(6) . 8 ?
O7 Ce2 Mn4 122.1(6) 7_455 8 ?
O9 Ce2 Mn4 84.0(7) 7_455 . ?
O9 Ce2 Mn4 87.7(7) 8 . ?
O9 Ce2 Mn4 32.2(6) . . ?
O9 Ce2 Mn4 172.3(6) 2_565 . ?
O7 Ce2 Mn4 91.3(6) 8 . ?
O7 Ce2 Mn4 122.1(6) 2_565 . ?
O7 Ce2 Mn4 33.7(6) . . ?
O7 Ce2 Mn4 106.1(6) 7_455 . ?
Mn4 Ce2 Mn4 92.61(4) 8 . ?
O9 Ce2 Mn4 87.7(7) 7_455 2_565 ?
O9 Ce2 Mn4 84.0(7) 8 2_565 ?
O9 Ce2 Mn4 172.3(6) . 2_565 ?
O9 Ce2 Mn4 32.2(6) 2_565 2_565 ?
O7 Ce2 Mn4 106.1(6) 8 2_565 ?
O7 Ce2 Mn4 33.7(6) 2_565 2_565 ?
O7 Ce2 Mn4 122.1(5) . 2_565 ?
O7 Ce2 Mn4 91.3(6) 7_455 2_565 ?
Mn4 Ce2 Mn4 92.61(4) 8 2_565 ?
Mn4 Ce2 Mn4 155.4(2) . 2_565 ?
O9 Ce2 Mn4 32.2(6) 7_455 7_455 ?
O9 Ce2 Mn4 172.3(6) 8 7_455 ?
O9 Ce2 Mn4 87.7(7) . 7_455 ?
O9 Ce2 Mn4 84.0(7) 2_565 7_455 ?
O7 Ce2 Mn4 122.1(5) 8 7_455 ?
O7 Ce2 Mn4 106.1(6) 2_565 7_455 ?
O7 Ce2 Mn4 91.3(6) . 7_455 ?
O7 Ce2 Mn4 33.7(6) 7_455 7_455 ?
Mn4 Ce2 Mn4 155.4(2) 8 7_455 ?
Mn4 Ce2 Mn4 92.61(4) . 7_455 ?
Mn4 Ce2 Mn4 92.61(4) 2_565 7_455 ?
O3 Mn1 O1 85.9(9) 4_655 . ?
O3 Mn1 O18 91.1(11) 4_655 . ?
O1 Mn1 O18 176.7(12) . . ?
O3 Mn1 O5 172.6(10) 4_655 . ?
O1 Mn1 O5 90.5(10) . . ?
O18 Mn1 O5 92.4(12) . . ?
O3 Mn1 O2 99.8(10) 4_655 . ?
O1 Mn1 O2 92.8(9) . . ?
O18 Mn1 O2 88.9(10) . . ?
O5 Mn1 O2 86.8(11) . . ?
O3 Mn1 O4 87.0(9) 4_655 . ?
O1 Mn1 O4 82.3(9) . . ?
O18 Mn1 O4 96.3(10) . . ?
O5 Mn1 O4 86.1(10) . . ?
O2 Mn1 O4 171.4(9) . . ?
O3 Mn1 Mn2 94.4(6) 4_655 . ?
O1 Mn1 Mn2 36.3(7) . . ?
O18 Mn1 Mn2 143.1(8) . . ?
O5 Mn1 Mn2 78.9(8) . . ?
O2 Mn1 Mn2 125.8(6) . . ?
O4 Mn1 Mn2 47.8(5) . . ?
O3 Mn1 Ce1 42.2(6) 4_655 . ?
O1 Mn1 Ce1 44.0(7) . . ?
O18 Mn1 Ce1 133.1(9) . . ?
O5 Mn1 Ce1 134.5(8) . . ?
O2 Mn1 Ce1 94.9(8) . . ?
O4 Mn1 Ce1 86.6(6) . . ?
Mn2 Mn1 Ce1 63.33(15) . . ?
O3 Mn2 O1 84.8(9) . . ?
O3 Mn2 O11 174.9(10) . . ?
O1 Mn2 O11 92.0(10) . . ?
O3 Mn2 O17 93.9(9) . . ?
O1 Mn2 O17 171.0(9) . . ?
O11 Mn2 O17 89.9(10) . . ?
O3 Mn2 O6 91.4(10) . . ?
O1 Mn2 O6 100.8(10) . . ?
O11 Mn2 O6 85.3(11) . . ?
O17 Mn2 O6 88.1(10) . . ?
O3 Mn2 O4 97.5(10) . . ?
O1 Mn2 O4 84.0(9) . . ?
O11 Mn2 O4 86.1(10) . . ?
O17 Mn2 O4 87.3(9) . . ?
O6 Mn2 O4 170.2(10) . . ?
O3 Mn2 Mn1 100.0(7) . . ?
O1 Mn2 Mn1 37.4(6) . . ?
O11 Mn2 Mn1 79.7(8) . . ?
O17 Mn2 Mn1 134.7(7) . . ?
O6 Mn2 Mn1 133.9(8) . . ?
O4 Mn2 Mn1 48.4(7) . . ?
O3 Mn2 Ce1 41.9(6) . . ?
O1 Mn2 Ce1 43.3(6) . . ?
O11 Mn2 Ce1 135.2(8) . . ?
O17 Mn2 Ce1 133.8(7) . . ?
O6 Mn2 Ce1 102.8(8) . . ?
O4 Mn2 Ce1 86.6(7) . . ?
Mn1 Mn2 Ce1 62.94(15) . . ?
O9 Mn3 O13 174.2(11) 7_455 . ?
O9 Mn3 O16 96.5(10) 7_455 . ?
O13 Mn3 O16 87.7(10) . . ?
O9 Mn3 O7 83.5(10) 7_455 . ?
O13 Mn3 O7 93.0(10) . . ?
O16 Mn3 O7 169.9(11) . . ?
O9 Mn3 O10 92.3(9) 7_455 . ?
O13 Mn3 O10 83.6(9) . . ?
O16 Mn3 O10 90.1(11) . . ?
O7 Mn3 O10 100.0(9) . . ?
O9 Mn3 O8 99.8(11) 7_455 . ?
O13 Mn3 O8 84.5(9) . . ?
O16 Mn3 O8 86.6(11) . . ?
O7 Mn3 O8 83.5(9) . . ?
O10 Mn3 O8 167.7(9) . . ?
O9 Mn3 Mn4 99.4(8) 7_455 . ?
O13 Mn3 Mn4 80.4(8) . . ?
O16 Mn3 Mn4 133.3(9) . . ?
O7 Mn3 Mn4 37.3(7) . . ?
O10 Mn3 Mn4 132.4(7) . . ?
O8 Mn3 Mn4 47.7(7) . . ?
O9 Mn3 Mn4 30.6(7) 7_455 7_455 ?
O13 Mn3 Mn4 155.3(7) . 7_455 ?
O16 Mn3 Mn4 73.5(7) . 7_455 ?
O7 Mn3 Mn4 102.7(8) . 7_455 ?
O10 Mn3 Mn4 111.8(6) . 7_455 ?
O8 Mn3 Mn4 78.6(7) . 7_455 ?
Mn4 Mn3 Mn4 100.6(2) . 7_455 ?
O9 Mn3 Ce2 40.8(7) 7_455 . ?
O13 Mn3 Ce2 136.3(8) . . ?
O16 Mn3 Ce2 134.2(7) . . ?
O7 Mn3 Ce2 43.5(7) . . ?
O10 Mn3 Ce2 104.4(6) . . ?
O8 Mn3 Ce2 86.3(6) . . ?
Mn4 Mn3 Ce2 62.37(15) . . ?
Mn4 Mn3 Ce2 60.66(14) 7_455 . ?
O9 Mn4 O7 85.0(11) . . ?
O9 Mn4 O15 167.3(13) . . ?
O7 Mn4 O15 90.6(11) . . ?
O9 Mn4 O14 95.5(10) . . ?
O7 Mn4 O14 178.4(11) . . ?
O15 Mn4 O14 89.2(10) . . ?
O9 Mn4 O12 100.9(11) . . ?
O7 Mn4 O12 88.3(10) . . ?
O15 Mn4 O12 90.8(12) . . ?
O14 Mn4 O12 90.1(10) . . ?
O9 Mn4 O8 83.7(11) . . ?
O7 Mn4 O8 86.2(10) . . ?
O15 Mn4 O8 84.1(11) . . ?
O14 Mn4 O8 95.4(9) . . ?
O12 Mn4 O8 172.5(9) . . ?
O9 Mn4 Mn3 91.4(8) . . ?
O7 Mn4 Mn3 39.3(8) . . ?
O15 Mn4 Mn3 77.8(8) . . ?
O14 Mn4 Mn3 142.2(8) . . ?
O12 Mn4 Mn3 125.0(8) . . ?
O8 Mn4 Mn3 48.5(6) . . ?
O9 Mn4 Mn3 31.6(8) . 8 ?
O7 Mn4 Mn3 103.5(8) . 8 ?
O15 Mn4 Mn3 160.2(8) . 8 ?
O14 Mn4 Mn3 76.3(7) . 8 ?
O12 Mn4 Mn3 76.1(7) . 8 ?
O8 Mn4 Mn3 110.2(7) . 8 ?
Mn3 Mn4 Mn3 121.8(3) . 8 ?
O9 Mn4 Ce2 41.4(7) . . ?
O7 Mn4 Ce2 44.0(8) . . ?
O15 Mn4 Ce2 134.4(8) . . ?
O14 Mn4 Ce2 136.2(7) . . ?
O12 Mn4 Ce2 91.8(7) . . ?
O8 Mn4 Ce2 87.8(6) . . ?
Mn3 Mn4 Ce2 63.74(15) . . ?
Mn3 Mn4 Ce2 61.93(14) 8 . ?
Mn2 O1 Mn1 106.3(10) . . ?
Mn2 O1 Ce1 104.1(9) . . ?
Mn1 O1 Ce1 101.9(9) . . ?
C3 O2 Mn1 134(2) . . ?
Mn1 O3 Mn2 121.9(11) 3_565 . ?
Mn1 O3 Ce1 105.7(9) 3_565 . ?
Mn2 O3 Ce1 105.9(9) . . ?
C3 O4 Mn2 128(2) 3_565 . ?
C3 O4 Mn1 125(2) 3_565 . ?
Mn2 O4 Mn1 83.9(8) . . ?
C5 O5 Mn1 125(2) . . ?
Mn4 O7 Mn3 103.4(11) . . ?
Mn4 O7 Ce2 102.3(11) . . ?
Mn3 O7 Ce2 101.4(10) . . ?
C8 O8 Mn4 124(2) . . ?
C8 O8 Mn3 123(2) . . ?
Mn4 O8 Mn3 83.9(8) . . ?
Mn4 O9 Mn3 117.8(14) . 8 ?
Mn4 O9 Ce2 106.4(11) . . ?
Mn3 O9 Ce2 106.3(11) 8 . ?
C5 O11 Mn2 127(2) . . ?
C8 O12 Mn4 130(2) 8 . ?
C7 O13 Mn3 124(2) . . ?
C11 O14 Mn4 132(2) . . ?
C7 O15 Mn4 128(3) . . ?
C11 O16 Mn3 140(2) 7_455 . ?
C12 O17 Mn2 123(3) . . ?
C12 O18 Mn1 125(3) 4_655 . ?
O2 C3 O4 122(3) . 4_655 ?
O2 C3 C1 115(3) . . ?
O4 C3 C1 122(4) 4_655 . ?
O11 C5 O5 130(3) . . ?
O11 C5 C4 114(3) . . ?
O5 C5 C4 116(4) . . ?
O15 C7 O13 129(3) . . ?
O15 C7 C6 114(4) . . ?
O13 C7 C6 116(4) . . ?
O8 C8 O12 130(3) . 7_455 ?
O8 C8 C9 116(3) . . ?
O12 C8 C9 113(4) 7_455 . ?
O14 C11 O16 114(4) . 8 ?
O14 C11 C10 118(4) . . ?
O16 C11 C10 128(3) 8 . ?
O18 C12 O17 140(5) 3_565 . ?
O18 C12 C13 115(5) 3_565 . ?
O17 C12 C13 104(4) . . ?

loop_
_geom_bond_atom_site_label_1
_geom_bond_atom_site_label_2
_geom_bond_distance
_geom_bond_site_symmetry_2
_geom_bond_publ_flag
Ce1 O3 2.332(19) 4_655 ?
Ce1 O3 2.332(19) 3_565 ?
Ce1 O3 2.332(19) . ?
Ce1 O3 2.332(19) 2_665 ?
Ce1 O1 2.37(2) 2_665 ?
Ce1 O1 2.37(2) 4_655 ?
Ce1 O1 2.37(2) 3_565 ?
Ce1 O1 2.37(2) . ?
Ce1 Mn1 3.345(6) 2_665 ?
Ce1 Mn1 3.345(6) 3_565 ?
Ce1 Mn1 3.345(6) 4_655 ?
Ce1 Mn1 3.345(6) . ?
Ce2 O9 2.29(2) 7_455 ?
Ce2 O9 2.29(2) 8 ?
Ce2 O9 2.29(2) . ?
Ce2 O9 2.29(2) 2_565 ?
Ce2 O7 2.37(3) 8 ?
Ce2 O7 2.37(3) 2_565 ?
Ce2 O7 2.37(3) . ?
Ce2 O7 2.37(3) 7_455 ?
Ce2 Mn4 3.326(6) 8 ?
Ce2 Mn4 3.326(6) . ?
Ce2 Mn4 3.326(6) 2_565 ?
Ce2 Mn4 3.326(6) 7_455 ?
Mn1 O3 1.85(2) 4_655 ?
Mn1 O1 1.92(2) . ?
Mn1 O18 1.94(3) . ?
Mn1 O5 1.94(3) . ?
Mn1 O2 2.18(3) . ?
Mn1 O4 2.28(3) . ?
Mn1 Mn2 3.028(8) . ?
Mn2 O3 1.86(2) . ?
Mn2 O1 1.87(2) . ?
Mn2 O11 1.93(3) . ?
Mn2 O17 1.98(3) . ?
Mn2 O6 2.18(2) . ?
Mn2 O4 2.26(2) . ?
Mn3 O9 1.91(3) 7_455 ?
Mn3 O13 1.92(3) . ?
Mn3 O16 1.92(2) . ?
Mn3 O7 1.97(3) . ?
Mn3 O10 2.22(2) . ?
Mn3 O8 2.28(2) . ?
Mn3 Mn4 3.033(8) . ?
Mn3 Mn4 3.215(8) 7_455 ?
Mn4 O9 1.85(2) . ?
Mn4 O7 1.89(2) . ?
Mn4 O15 1.94(2) . ?
Mn4 O14 1.97(2) . ?
Mn4 O12 2.18(3) . ?
Mn4 O8 2.25(3) . ?
Mn4 Mn3 3.215(8) 8 ?
O2 C3 1.26(4) . ?
O3 Mn1 1.85(2) 3_565 ?
O4 C3 1.27(4) 3_565 ?
O5 C5 1.33(4) . ?
O8 C8 1.22(4) . ?
O9 Mn3 1.91(3) 8 ?
O11 C5 1.22(4) . ?
O12 C8 1.27(4) 8 ?
O13 C7 1.31(5) . ?
O14 C11 1.33(4) . ?
O15 C7 1.24(5) . ?
O16 C11 1.34(4) 7_455 ?
O17 C12 1.24(6) . ?
O18 C12 1.09(5) 4_655 ?
C1 C3 1.52(5) . ?
C3 O4 1.27(4) 4_655 ?
C4 C5 1.60(5) . ?
C6 C7 1.60(5) . ?
C8 O12 1.27(4) 7_455 ?
C8 C9 1.57(5) . ?
C10 C11 1.45(5) . ?
C11 O16 1.34(4) 8 ?
C12 O18 1.09(5) 3_565 ?
C12 C13 1.59(6) . ?

loop_
_geom_torsion_atom_site_label_1
_geom_torsion_atom_site_label_2
_geom_torsion_atom_site_label_3
_geom_torsion_atom_site_label_4
_geom_torsion
_geom_torsion_site_symmetry_1
_geom_torsion_site_symmetry_2
_geom_torsion_site_symmetry_3
_geom_torsion_site_symmetry_4
_geom_torsion_publ_flag
O3 Ce1 Mn1 O3 27(4) 3_565 . . 4_655 ?
O3 Ce1 Mn1 O3 117.1(9) . . . 4_655 ?
O3 Ce1 Mn1 O3 -104.4(10) 2_665 . . 4_655 ?
O1 Ce1 Mn1 O3 -162.7(12) 2_665 . . 4_655 ?
O1 Ce1 Mn1 O3 -38.4(10) 4_655 . . 4_655 ?
O1 Ce1 Mn1 O3 54.7(11) 3_565 . . 4_655 ?
O1 Ce1 Mn1 O3 171.9(14) . . . 4_655 ?
Mn1 Ce1 Mn1 O3 -173.0(9) 2_665 . . 4_655 ?
Mn1 Ce1 Mn1 O3 86.4(10) 3_565 . . 4_655 ?
Mn1 Ce1 Mn1 O3 -72.4(10) 4_655 . . 4_655 ?
O3 Ce1 Mn1 O1 -171.9(14) 4_655 . . . ?
O3 Ce1 Mn1 O1 -145(3) 3_565 . . . ?
O3 Ce1 Mn1 O1 -54.7(11) . . . . ?
O3 Ce1 Mn1 O1 83.7(11) 2_665 . . . ?
O1 Ce1 Mn1 O1 25.4(16) 2_665 . . . ?
O1 Ce1 Mn1 O1 149.8(11) 4_655 . . . ?
O1 Ce1 Mn1 O1 -117.1(12) 3_565 . . . ?
Mn1 Ce1 Mn1 O1 15.1(10) 2_665 . . . ?
Mn1 Ce1 Mn1 O1 -85.5(10) 3_565 . . . ?
Mn1 Ce1 Mn1 O1 115.8(10) 4_655 . . . ?
O3 Ce1 Mn1 O18 6.0(14) 4_655 . . . ?
O3 Ce1 Mn1 O18 33(3) 3_565 . . . ?
O3 Ce1 Mn1 O18 123.1(12) . . . . ?
O3 Ce1 Mn1 O18 -98.4(12) 2_665 . . . ?
O1 Ce1 Mn1 O18 -156.7(13) 2_665 . . . ?
O1 Ce1 Mn1 O18 -32.4(12) 4_655 . . . ?
O1 Ce1 Mn1 O18 60.7(12) 3_565 . . . ?
O1 Ce1 Mn1 O18 177.9(15) . . . . ?
Mn1 Ce1 Mn1 O18 -167.0(11) 2_665 . . . ?
Mn1 Ce1 Mn1 O18 92.4(11) 3_565 . . . ?
Mn1 Ce1 Mn1 O18 -66.4(11) 4_655 . . . ?
O3 Ce1 Mn1 O5 -170.5(15) 4_655 . . . ?
O3 Ce1 Mn1 O5 -144(3) 3_565 . . . ?
O3 Ce1 Mn1 O5 -53.3(12) . . . . ?
O3 Ce1 Mn1 O5 85.1(12) 2_665 . . . ?
O1 Ce1 Mn1 O5 26.8(13) 2_665 . . . ?
O1 Ce1 Mn1 O5 151.1(12) 4_655 . . . ?
O1 Ce1 Mn1 O5 -115.8(12) 3_565 . . . ?
O1 Ce1 Mn1 O5 1.4(14) . . . . ?
Mn1 Ce1 Mn1 O5 16.5(11) 2_665 . . . ?
Mn1 Ce1 Mn1 O5 -84.1(11) 3_565 . . . ?
Mn1 Ce1 Mn1 O5 117.2(11) 4_655 . . . ?
O3 Ce1 Mn1 O2 99.1(12) 4_655 . . . ?
O3 Ce1 Mn1 O2 126(3) 3_565 . . . ?
O3 Ce1 Mn1 O2 -143.7(8) . . . . ?
O3 Ce1 Mn1 O2 -5.3(8) 2_665 . . . ?
O1 Ce1 Mn1 O2 -63.6(9) 2_665 . . . ?
O1 Ce1 Mn1 O2 60.8(8) 4_655 . . . ?
O1 Ce1 Mn1 O2 153.9(8) 3_565 . . . ?
O1 Ce1 Mn1 O2 -89.0(12) . . . . ?
Mn1 Ce1 Mn1 O2 -73.9(7) 2_665 . . . ?
Mn1 Ce1 Mn1 O2 -174.5(7) 3_565 . . . ?
Mn1 Ce1 Mn1 O2 26.8(6) 4_655 . . . ?
O3 Ce1 Mn1 O4 -89.4(11) 4_655 . . . ?
O3 Ce1 Mn1 O4 -62(3) 3_565 . . . ?
O3 Ce1 Mn1 O4 27.8(8) . . . . ?
O3 Ce1 Mn1 O4 166.2(7) 2_665 . . . ?
O1 Ce1 Mn1 O4 107.9(9) 2_665 . . . ?
O1 Ce1 Mn1 O4 -127.7(7) 4_655 . . . ?
O1 Ce1 Mn1 O4 -34.7(8) 3_565 . . . ?
O1 Ce1 Mn1 O4 82.5(11) . . . . ?
Mn1 Ce1 Mn1 O4 97.6(6) 2_665 . . . ?
Mn1 Ce1 Mn1 O4 -3.0(6) 3_565 . . . ?
Mn1 Ce1 Mn1 O4 -161.7(6) 4_655 . . . ?
O3 Ce1 Mn1 Mn2 -133.0(10) 4_655 . . . ?
O3 Ce1 Mn1 Mn2 -106(3) 3_565 . . . ?
O3 Ce1 Mn1 Mn2 -15.9(5) . . . . ?
O3 Ce1 Mn1 Mn2 122.5(5) 2_665 . . . ?
O1 Ce1 Mn1 Mn2 64.3(7) 2_665 . . . ?
O1 Ce1 Mn1 Mn2 -171.4(5) 4_655 . . . ?
O1 Ce1 Mn1 Mn2 -78.3(5) 3_565 . . . ?
O1 Ce1 Mn1 Mn2 38.8(10) . . . . ?
Mn1 Ce1 Mn1 Mn2 53.98(13) 2_665 . . . ?
Mn1 Ce1 Mn1 Mn2 -46.65(13) 3_565 . . . ?
Mn1 Ce1 Mn1 Mn2 154.60(19) 4_655 . . . ?
O3 Mn1 Mn2 O3 -9.2(10) 4_655 . . . ?
O1 Mn1 Mn2 O3 67.6(12) . . . . ?
O18 Mn1 Mn2 O3 -106.9(17) . . . . ?
O5 Mn1 Mn2 O3 174.0(10) . . . . ?
O2 Mn1 Mn2 O3 96.1(12) . . . . ?
O4 Mn1 Mn2 O3 -91.2(11) . . . . ?
Ce1 Mn1 Mn2 O3 20.2(6) . . . . ?
O3 Mn1 Mn2 O1 -76.9(12) 4_655 . . . ?
O18 Mn1 Mn2 O1 -174.5(19) . . . . ?
O5 Mn1 Mn2 O1 106.4(13) . . . . ?
O2 Mn1 Mn2 O1 28.5(14) . . . . ?
O4 Mn1 Mn2 O1 -158.8(14) . . . . ?
Ce1 Mn1 Mn2 O1 -47.4(11) . . . . ?
O3 Mn1 Mn2 O11 175.9(10) 4_655 . . . ?
O1 Mn1 Mn2 O11 -107.2(13) . . . . ?
O18 Mn1 Mn2 O11 78.3(17) . . . . ?
O5 Mn1 Mn2 O11 -0.8(11) . . . . ?
O2 Mn1 Mn2 O11 -78.7(12) . . . . ?
O4 Mn1 Mn2 O11 94.0(11) . . . . ?
Ce1 Mn1 Mn2 O11 -154.6(8) . . . . ?
O3 Mn1 Mn2 O17 96.6(12) 4_655 . . . ?
O1 Mn1 Mn2 O17 173.4(15) . . . . ?
O18 Mn1 Mn2 O17 -1.1(19) . . . . ?
O5 Mn1 Mn2 O17 -80.2(12) . . . . ?
O2 Mn1 Mn2 O17 -158.1(14) . . . . ?
O4 Mn1 Mn2 O17 14.6(13) . . . . ?
Ce1 Mn1 Mn2 O17 126.0(10) . . . . ?
O3 Mn1 Mn2 O6 -111.0(12) 4_655 . . . ?
O1 Mn1 Mn2 O6 -34.2(14) . . . . ?
O18 Mn1 Mn2 O6 151.3(19) . . . . ?
O5 Mn1 Mn2 O6 72.2(13) . . . . ?
O2 Mn1 Mn2 O6 -5.7(14) . . . . ?
O4 Mn1 Mn2 O6 167.0(14) . . . . ?
Ce1 Mn1 Mn2 O6 -81.5(10) . . . . ?
O3 Mn1 Mn2 O4 82.0(11) 4_655 . . . ?
O1 Mn1 Mn2 O4 158.8(14) . . . . ?
O18 Mn1 Mn2 O4 -15.7(18) . . . . ?
O5 Mn1 Mn2 O4 -94.8(12) . . . . ?
O2 Mn1 Mn2 O4 -172.7(13) . . . . ?
Ce1 Mn1 Mn2 O4 111.4(9) . . . . ?
O3 Mn1 Mn2 Ce1 -29.5(6) 4_655 . . . ?
O1 Mn1 Mn2 Ce1 47.4(11) . . . . ?
O18 Mn1 Mn2 Ce1 -127.1(16) . . . . ?
O5 Mn1 Mn2 Ce1 153.8(8) . . . . ?
O2 Mn1 Mn2 Ce1 75.9(10) . . . . ?
O4 Mn1 Mn2 Ce1 -111.4(9) . . . . ?
O3 Ce1 Mn2 O3 -125.9(5) 4_655 . . . ?
O3 Ce1 Mn2 O3 17.1(14) 3_565 . . . ?
O3 Ce1 Mn2 O3 141.5(11) 2_665 . . . ?
O1 Ce1 Mn2 O3 78.5(11) 2_665 . . . ?
O1 Ce1 Mn2 O3 -135.3(12) 4_655 . . . ?
O1 Ce1 Mn2 O3 -39.8(11) 3_565 . . . ?
O1 Ce1 Mn2 O3 170.0(13) . . . . ?
Mn1 Ce1 Mn2 O3 49.4(10) 2_665 . . . ?
Mn1 Ce1 Mn2 O3 -28.5(10) 3_565 . . . ?
Mn1 Ce1 Mn2 O3 170.4(10) 4_655 . . . ?
Mn1 Ce1 Mn2 O3 -149.4(10) . . . . ?
O3 Ce1 Mn2 O1 64.1(10) 4_655 . . . ?
O3 Ce1 Mn2 O1 -152.8(11) 3_565 . . . ?
O3 Ce1 Mn2 O1 -170.0(13) . . . . ?
O3 Ce1 Mn2 O1 -28.5(11) 2_665 . . . ?
O1 Ce1 Mn2 O1 -91.5(12) 2_665 . . . ?
O1 Ce1 Mn2 O1 54.7(16) 4_655 . . . ?
O1 Ce1 Mn2 O1 150.3(7) 3_565 . . . ?
Mn1 Ce1 Mn2 O1 -120.6(9) 2_665 . . . ?
Mn1 Ce1 Mn2 O1 161.5(9) 3_565 . . . ?
Mn1 Ce1 Mn2 O1 0.4(9) 4_655 . . . ?
Mn1 Ce1 Mn2 O1 40.7(9) . . . . ?
O3 Ce1 Mn2 O11 60.2(13) 4_655 . . . ?
O3 Ce1 Mn2 O11 -156.7(13) 3_565 . . . ?
O3 Ce1 Mn2 O11 -173.8(16) . . . . ?
O3 Ce1 Mn2 O11 -32.3(13) 2_665 . . . ?
O1 Ce1 Mn2 O11 -95.4(12) 2_665 . . . ?
O1 Ce1 Mn2 O11 50.9(14) 4_655 . . . ?
O1 Ce1 Mn2 O11 146.4(12) 3_565 . . . ?
O1 Ce1 Mn2 O11 -3.9(14) . . . . ?
Mn1 Ce1 Mn2 O11 -124.4(11) 2_665 . . . ?
Mn1 Ce1 Mn2 O11 157.7(12) 3_565 . . . ?
Mn1 Ce1 Mn2 O11 -3.5(12) 4_655 . . . ?
Mn1 Ce1 Mn2 O11 36.8(11) . . . . ?
O3 Ce1 Mn2 O17 -103.8(11) 4_655 . . . ?
O3 Ce1 Mn2 O17 39.3(11) 3_565 . . . ?
O3 Ce1 Mn2 O17 22.2(13) . . . . ?
O3 Ce1 Mn2 O17 163.7(10) 2_665 . . . ?
O1 Ce1 Mn2 O17 100.6(10) 2_665 . . . ?
O1 Ce1 Mn2 O17 -113.1(12) 4_655 . . . ?
O1 Ce1 Mn2 O17 -17.6(10) 3_565 . . . ?
O1 Ce1 Mn2 O17 -167.9(13) . . . . ?
Mn1 Ce1 Mn2 O17 71.6(9) 2_665 . . . ?
Mn1 Ce1 Mn2 O17 -6.3(9) 3_565 . . . ?
Mn1 Ce1 Mn2 O17 -167.5(9) 4_655 . . . ?
Mn1 Ce1 Mn2 O17 -127.2(9) . . . . ?
O3 Ce1 Mn2 O6 156.4(9) 4_655 . . . ?
O3 Ce1 Mn2 O6 -60.5(10) 3_565 . . . ?
O3 Ce1 Mn2 O6 -77.6(12) . . . . ?
O3 Ce1 Mn2 O6 63.9(9) 2_665 . . . ?
O1 Ce1 Mn2 O6 0.8(9) 2_665 . . . ?
O1 Ce1 Mn2 O6 147.1(10) 4_655 . . . ?
O1 Ce1 Mn2 O6 -117.4(10) 3_565 . . . ?
O1 Ce1 Mn2 O6 92.3(12) . . . . ?
Mn1 Ce1 Mn2 O6 -28.2(8) 2_665 . . . ?
Mn1 Ce1 Mn2 O6 -106.1(8) 3_565 . . . ?
Mn1 Ce1 Mn2 O6 92.7(8) 4_655 . . . ?
Mn1 Ce1 Mn2 O6 133.0(8) . . . . ?
O3 Ce1 Mn2 O4 -20.7(9) 4_655 . . . ?
O3 Ce1 Mn2 O4 122.3(9) 3_565 . . . ?
O3 Ce1 Mn2 O4 105.2(12) . . . . ?
O3 Ce1 Mn2 O4 -113.3(9) 2_665 . . . ?
O1 Ce1 Mn2 O4 -176.4(9) 2_665 . . . ?
O1 Ce1 Mn2 O4 -30.1(11) 4_655 . . . ?
O1 Ce1 Mn2 O4 65.4(8) 3_565 . . . ?
O1 Ce1 Mn2 O4 -84.8(11) . . . . ?
Mn1 Ce1 Mn2 O4 154.6(7) 2_665 . . . ?
Mn1 Ce1 Mn2 O4 76.7(7) 3_565 . . . ?
Mn1 Ce1 Mn2 O4 -84.5(7) 4_655 . . . ?
Mn1 Ce1 Mn2 O4 -44.2(7) . . . . ?
O3 Ce1 Mn2 Mn1 23.4(5) 4_655 . . . ?
O3 Ce1 Mn2 Mn1 166.5(6) 3_565 . . . ?
O3 Ce1 Mn2 Mn1 149.4(10) . . . . ?
O3 Ce1 Mn2 Mn1 -69.1(6) 2_665 . . . ?
O1 Ce1 Mn2 Mn1 -132.2(5) 2_665 . . . ?
O1 Ce1 Mn2 Mn1 14.1(8) 4_655 . . . ?
O1 Ce1 Mn2 Mn1 109.6(5) 3_565 . . . ?
O1 Ce1 Mn2 Mn1 -40.7(9) . . . . ?
Mn1 Ce1 Mn2 Mn1 -161.24(18) 2_665 . . . ?
Mn1 Ce1 Mn2 Mn1 120.86(12) 3_565 . . . ?
Mn1 Ce1 Mn2 Mn1 -40.3(3) 4_655 . . . ?
O9 Ce2 Mn3 O9 -142.8(13) 8 . . 7_455 ?
O9 Ce2 Mn3 O9 126.8(6) . . . 7_455 ?
O9 Ce2 Mn3 O9 -17.8(17) 2_565 . . 7_455 ?
O7 Ce2 Mn3 O9 131.9(14) 8 . . 7_455 ?
O7 Ce2 Mn3 O9 -77.5(13) 2_565 . . 7_455 ?
O7 Ce2 Mn3 O9 -166.0(16) . . . 7_455 ?
O7 Ce2 Mn3 O9 42.2(13) 7_455 . . 7_455 ?
Mn4 Ce2 Mn3 O9 -171.6(12) 8 . . 7_455 ?
Mn4 Ce2 Mn3 O9 152.8(12) . . . 7_455 ?
Mn4 Ce2 Mn3 O9 -48.9(12) 2_565 . . 7_455 ?
Mn4 Ce2 Mn3 O9 30.6(12) 7_455 . . 7_455 ?
O9 Ce2 Mn3 O13 172.4(17) 7_455 . . . ?
O9 Ce2 Mn3 O13 29.6(13) 8 . . . ?
O9 Ce2 Mn3 O13 -60.7(13) . . . . ?
O9 Ce2 Mn3 O13 154.6(13) 2_565 . . . ?
O7 Ce2 Mn3 O13 -55.6(14) 8 . . . ?
O7 Ce2 Mn3 O13 94.9(12) 2_565 . . . ?
O7 Ce2 Mn3 O13 6.5(15) . . . . ?
O7 Ce2 Mn3 O13 -145.3(12) 7_455 . . . ?
Mn4 Ce2 Mn3 O13 0.8(11) 8 . . . ?
Mn4 Ce2 Mn3 O13 -34.7(11) . . . . ?
Mn4 Ce2 Mn3 O13 123.5(11) 2_565 . . . ?
Mn4 Ce2 Mn3 O13 -156.9(11) 7_455 . . . ?
O9 Ce2 Mn3 O16 -28.0(17) 7_455 . . . ?
O9 Ce2 Mn3 O16 -170.8(14) 8 . . . ?
O9 Ce2 Mn3 O16 98.9(14) . . . . ?
O9 Ce2 Mn3 O16 -45.8(15) 2_565 . . . ?
O7 Ce2 Mn3 O16 104.0(16) 8 . . . ?
O7 Ce2 Mn3 O16 -105.5(14) 2_565 . . . ?
O7 Ce2 Mn3 O16 166.0(16) . . . . ?
O7 Ce2 Mn3 O16 14.3(14) 7_455 . . . ?
Mn4 Ce2 Mn3 O16 160.4(13) 8 . . . ?
Mn4 Ce2 Mn3 O16 124.9(13) . . . . ?
Mn4 Ce2 Mn3 O16 -76.9(13) 2_565 . . . ?
Mn4 Ce2 Mn3 O16 2.6(12) 7_455 . . . ?
O9 Ce2 Mn3 O7 166.0(16) 7_455 . . . ?
O9 Ce2 Mn3 O7 23.1(12) 8 . . . ?
O9 Ce2 Mn3 O7 -67.2(12) . . . . ?
O9 Ce2 Mn3 O7 148.1(12) 2_565 . . . ?
O7 Ce2 Mn3 O7 -62.1(19) 8 . . . ?
O7 Ce2 Mn3 O7 88.4(13) 2_565 . . . ?
O7 Ce2 Mn3 O7 -151.8(8) 7_455 . . . ?
Mn4 Ce2 Mn3 O7 -5.6(10) 8 . . . ?
Mn4 Ce2 Mn3 O7 -41.2(10) . . . . ?
Mn4 Ce2 Mn3 O7 117.0(10) 2_565 . . . ?
Mn4 Ce2 Mn3 O7 -163.4(10) 7_455 . . . ?
O9 Ce2 Mn3 O10 76.5(13) 7_455 . . . ?
O9 Ce2 Mn3 O10 -66.3(9) 8 . . . ?
O9 Ce2 Mn3 O10 -156.6(9) . . . . ?
O9 Ce2 Mn3 O10 58.7(10) 2_565 . . . ?
O7 Ce2 Mn3 O10 -151.5(11) 8 . . . ?
O7 Ce2 Mn3 O10 -1.0(8) 2_565 . . . ?
O7 Ce2 Mn3 O10 -89.4(12) . . . . ?
O7 Ce2 Mn3 O10 118.8(9) 7_455 . . . ?
Mn4 Ce2 Mn3 O10 -95.1(6) 8 . . . ?
Mn4 Ce2 Mn3 O10 -130.6(7) . . . . ?
Mn4 Ce2 Mn3 O10 27.6(6) 2_565 . . . ?
Mn4 Ce2 Mn3 O10 107.2(6) 7_455 . . . ?
O9 Ce2 Mn3 O8 -109.6(14) 7_455 . . . ?
O9 Ce2 Mn3 O8 107.6(10) 8 . . . ?
O9 Ce2 Mn3 O8 17.3(10) . . . . ?
O9 Ce2 Mn3 O8 -127.4(11) 2_565 . . . ?
O7 Ce2 Mn3 O8 22.4(12) 8 . . . ?
O7 Ce2 Mn3 O8 172.9(9) 2_565 . . . ?
O7 Ce2 Mn3 O8 84.5(12) . . . . ?
O7 Ce2 Mn3 O8 -67.3(9) 7_455 . . . ?
Mn4 Ce2 Mn3 O8 78.8(7) 8 . . . ?
Mn4 Ce2 Mn3 O8 43.3(7) . . . . ?
Mn4 Ce2 Mn3 O8 -158.5(7) 2_565 . . . ?
Mn4 Ce2 Mn3 O8 -78.9(7) 7_455 . . . ?
O9 Ce2 Mn3 Mn4 -152.8(12) 7_455 . . . ?
O9 Ce2 Mn3 Mn4 64.3(7) 8 . . . ?
O9 Ce2 Mn3 Mn4 -26.0(7) . . . . ?
O9 Ce2 Mn3 Mn4 -170.7(8) 2_565 . . . ?
O7 Ce2 Mn3 Mn4 -20.9(9) 8 . . . ?
O7 Ce2 Mn3 Mn4 129.6(6) 2_565 . . . ?
O7 Ce2 Mn3 Mn4 41.2(10) . . . . ?
O7 Ce2 Mn3 Mn4 -110.6(6) 7_455 . . . ?
Mn4 Ce2 Mn3 Mn4 35.5(3) 8 . . . ?
Mn4 Ce2 Mn3 Mn4 158.22(18) 2_565 . . . ?
Mn4 Ce2 Mn3 Mn4 -122.22(12) 7_455 . . . ?
O9 Ce2 Mn3 Mn4 -30.6(12) 7_455 . . 7_455 ?
O9 Ce2 Mn3 Mn4 -173.5(7) 8 . . 7_455 ?
O9 Ce2 Mn3 Mn4 96.2(7) . . . 7_455 ?
O9 Ce2 Mn3 Mn4 -48.5(8) 2_565 . . 7_455 ?
O7 Ce2 Mn3 Mn4 101.3(9) 8 . . 7_455 ?
O7 Ce2 Mn3 Mn4 -108.2(6) 2_565 . . 7_455 ?
O7 Ce2 Mn3 Mn4 163.4(10) . . . 7_455 ?
O7 Ce2 Mn3 Mn4 11.6(6) 7_455 . . 7_455 ?
Mn4 Ce2 Mn3 Mn4 157.8(2) 8 . . 7_455 ?
Mn4 Ce2 Mn3 Mn4 122.22(12) . . . 7_455 ?
Mn4 Ce2 Mn3 Mn4 -79.56(17) 2_565 . . 7_455 ?
O9 Mn3 Mn4 O9 14.3(13) 7_455 . . . ?
O13 Mn3 Mn4 O9 -171.6(11) . . . . ?
O16 Mn3 Mn4 O9 -94.1(13) . . . . ?
O7 Mn3 Mn4 O9 80.3(14) . . . . ?
O10 Mn3 Mn4 O9 116.3(12) . . . . ?
O8 Mn3 Mn4 O9 -80.4(11) . . . . ?
Mn4 Mn3 Mn4 O9 -16.7(8) 7_455 . . . ?
Ce2 Mn3 Mn4 O9 31.9(8) . . . . ?
O9 Mn3 Mn4 O7 -66.0(14) 7_455 . . . ?
O13 Mn3 Mn4 O7 108.1(14) . . . . ?
O16 Mn3 Mn4 O7 -174.4(16) . . . . ?
O10 Mn3 Mn4 O7 35.9(14) . . . . ?
O8 Mn3 Mn4 O7 -160.7(15) . . . . ?
Mn4 Mn3 Mn4 O7 -97.1(12) 7_455 . . . ?
Ce2 Mn3 Mn4 O7 -48.4(12) . . . . ?
O9 Mn3 Mn4 O15 -172.4(12) 7_455 . . . ?
O13 Mn3 Mn4 O15 1.7(12) . . . . ?
O16 Mn3 Mn4 O15 79.2(14) . . . . ?
O7 Mn3 Mn4 O15 -106.4(15) . . . . ?
O10 Mn3 Mn4 O15 -70.4(13) . . . . ?
O8 Mn3 Mn4 O15 92.9(13) . . . . ?
Mn4 Mn3 Mn4 O15 156.6(10) 7_455 . . . ?
Ce2 Mn3 Mn4 O15 -154.8(10) . . . . ?
O9 Mn3 Mn4 O14 115.1(14) 7_455 . . . ?
O13 Mn3 Mn4 O14 -70.8(13) . . . . ?
O16 Mn3 Mn4 O14 6.7(16) . . . . ?
O7 Mn3 Mn4 O14 -178.9(17) . . . . ?
O10 Mn3 Mn4 O14 -142.9(13) . . . . ?
O8 Mn3 Mn4 O14 20.4(14) . . . . ?
Mn4 Mn3 Mn4 O14 84.1(12) 7_455 . . . ?
Ce2 Mn3 Mn4 O14 132.7(11) . . . . ?
O9 Mn3 Mn4 O12 -90.1(12) 7_455 . . . ?
O13 Mn3 Mn4 O12 84.0(11) . . . . ?
O16 Mn3 Mn4 O12 161.6(13) . . . . ?
O7 Mn3 Mn4 O12 -24.0(14) . . . . ?
O10 Mn3 Mn4 O12 11.9(12) . . . . ?
O8 Mn3 Mn4 O12 175.3(12) . . . . ?
Mn4 Mn3 Mn4 O12 -121.1(8) 7_455 . . . ?
Ce2 Mn3 Mn4 O12 -72.5(9) . . . . ?
O9 Mn3 Mn4 O8 94.7(12) 7_455 . . . ?
O13 Mn3 Mn4 O8 -91.3(11) . . . . ?
O16 Mn3 Mn4 O8 -13.7(13) . . . . ?
O7 Mn3 Mn4 O8 160.7(15) . . . . ?
O10 Mn3 Mn4 O8 -163.4(12) . . . . ?
Mn4 Mn3 Mn4 O8 63.6(9) 7_455 . . . ?
Ce2 Mn3 Mn4 O8 112.2(9) . . . . ?
O9 Mn3 Mn4 Mn3 5.0(8) 7_455 . . 8 ?
O13 Mn3 Mn4 Mn3 179.1(7) . . . 8 ?
O16 Mn3 Mn4 Mn3 -103.4(11) . . . 8 ?
O7 Mn3 Mn4 Mn3 71.0(12) . . . 8 ?
O10 Mn3 Mn4 Mn3 107.0(9) . . . 8 ?
O8 Mn3 Mn4 Mn3 -89.6(9) . . . 8 ?
Mn4 Mn3 Mn4 Mn3 -26.0(3) 7_455 . . 8 ?
Ce2 Mn3 Mn4 Mn3 22.60(19) . . . 8 ?
O9 Mn3 Mn4 Ce2 -17.6(8) 7_455 . . . ?
O13 Mn3 Mn4 Ce2 156.5(7) . . . . ?
O16 Mn3 Mn4 Ce2 -126.0(10) . . . . ?
O7 Mn3 Mn4 Ce2 48.4(12) . . . . ?
O10 Mn3 Mn4 Ce2 84.4(9) . . . . ?
O8 Mn3 Mn4 Ce2 -112.2(9) . . . . ?
Mn4 Mn3 Mn4 Ce2 -48.62(14) 7_455 . . . ?
O9 Ce2 Mn4 O9 -112.5(12) 7_455 . . . ?
O9 Ce2 Mn4 O9 106.3(13) 8 . . . ?
O9 Ce2 Mn4 O9 -17(6) 2_565 . . . ?
O7 Ce2 Mn4 O9 40.8(13) 8 . . . ?
O7 Ce2 Mn4 O9 167.7(14) 2_565 . . . ?
O7 Ce2 Mn4 O9 -170.0(16) . . . . ?
O7 Ce2 Mn4 O9 -50.0(14) 7_455 . . . ?
Mn4 Ce2 Mn4 O9 74.5(13) 8 . . . ?
Mn4 Ce2 Mn4 O9 176.5(13) 2_565 . . . ?
Mn4 Ce2 Mn4 O9 -81.5(13) 7_455 . . . ?
O9 Ce2 Mn4 O7 57.4(12) 7_455 . . . ?
O9 Ce2 Mn4 O7 -83.7(12) 8 . . . ?
O9 Ce2 Mn4 O7 170.0(16) . . . . ?
O9 Ce2 Mn4 O7 153(5) 2_565 . . . ?
O7 Ce2 Mn4 O7 -149.3(12) 8 . . . ?
O7 Ce2 Mn4 O7 -22.3(17) 2_565 . . . ?
O7 Ce2 Mn4 O7 119.9(14) 7_455 . . . ?
Mn4 Ce2 Mn4 O7 -115.6(11) 8 . . . ?
Mn4 Ce2 Mn4 O7 -13.5(10) 2_565 . . . ?
Mn4 Ce2 Mn4 O7 88.5(10) 7_455 . . . ?
O9 Ce2 Mn4 O15 50.1(14) 7_455 . . . ?
O9 Ce2 Mn4 O15 -91.1(15) 8 . . . ?
O9 Ce2 Mn4 O15 162.6(19) . . . . ?
O9 Ce2 Mn4 O15 145(5) 2_565 . . . ?
O7 Ce2 Mn4 O15 -156.7(14) 8 . . . ?
O7 Ce2 Mn4 O15 -29.7(15) 2_565 . . . ?
O7 Ce2 Mn4 O15 -7.4(16) . . . . ?
O7 Ce2 Mn4 O15 112.5(14) 7_455 . . . ?
Mn4 Ce2 Mn4 O15 -122.9(13) 8 . . . ?
Mn4 Ce2 Mn4 O15 -20.9(13) 2_565 . . . ?
Mn4 Ce2 Mn4 O15 81.1(13) 7_455 . . . ?
O9 Ce2 Mn4 O14 -124.9(12) 7_455 . . . ?
O9 Ce2 Mn4 O14 93.9(12) 8 . . . ?
O9 Ce2 Mn4 O14 -12.4(16) . . . . ?
O9 Ce2 Mn4 O14 -30(5) 2_565 . . . ?
O7 Ce2 Mn4 O14 28.4(12) 8 . . . ?
O7 Ce2 Mn4 O14 155.3(13) 2_565 . . . ?
O7 Ce2 Mn4 O14 177.7(15) . . . . ?
O7 Ce2 Mn4 O14 -62.4(12) 7_455 . . . ?
Mn4 Ce2 Mn4 O14 62.1(11) 8 . . . ?
Mn4 Ce2 Mn4 O14 164.1(11) 2_565 . . . ?
Mn4 Ce2 Mn4 O14 -93.8(11) 7_455 . . . ?
O9 Ce2 Mn4 O12 143.0(9) 7_455 . . . ?
O9 Ce2 Mn4 O12 1.8(10) 8 . . . ?
O9 Ce2 Mn4 O12 -104.5(15) . . . . ?
O9 Ce2 Mn4 O12 -122(5) 2_565 . . . ?
O7 Ce2 Mn4 O12 -63.7(9) 8 . . . ?
O7 Ce2 Mn4 O12 63.2(10) 2_565 . . . ?
O7 Ce2 Mn4 O12 85.6(13) . . . . ?
O7 Ce2 Mn4 O12 -154.5(9) 7_455 . . . ?
Mn4 Ce2 Mn4 O12 -30.0(7) 8 . . . ?
Mn4 Ce2 Mn4 O12 72.1(7) 2_565 . . . ?
Mn4 Ce2 Mn4 O12 174.1(8) 7_455 . . . ?
O9 Ce2 Mn4 O8 -29.4(9) 7_455 . . . ?
O9 Ce2 Mn4 O8 -170.6(9) 8 . . . ?
O9 Ce2 Mn4 O8 83.1(14) . . . . ?
O9 Ce2 Mn4 O8 66(5) 2_565 . . . ?
O7 Ce2 Mn4 O8 123.8(8) 8 . . . ?
O7 Ce2 Mn4 O8 -109.2(9) 2_565 . . . ?
O7 Ce2 Mn4 O8 -86.9(12) . . . . ?
O7 Ce2 Mn4 O8 33.0(8) 7_455 . . . ?
Mn4 Ce2 Mn4 O8 157.6(6) 8 . . . ?
Mn4 Ce2 Mn4 O8 -100.4(6) 2_565 . . . ?
Mn4 Ce2 Mn4 O8 1.6(6) 7_455 . . . ?
O9 Ce2 Mn4 Mn3 14.4(6) 7_455 . . . ?
O9 Ce2 Mn4 Mn3 -126.7(6) 8 . . . ?
O9 Ce2 Mn4 Mn3 127.0(13) . . . . ?
O9 Ce2 Mn4 Mn3 110(5) 2_565 . . . ?
O7 Ce2 Mn4 Mn3 167.7(6) 8 . . . ?
O7 Ce2 Mn4 Mn3 -65.3(7) 2_565 . . . ?
O7 Ce2 Mn4 Mn3 -43.0(11) . . . . ?
O7 Ce2 Mn4 Mn3 76.9(6) 7_455 . . . ?
Mn4 Ce2 Mn4 Mn3 -158.55(19) 8 . . . ?
Mn4 Ce2 Mn4 Mn3 -56.52(13) 2_565 . . . ?
Mn4 Ce2 Mn4 Mn3 45.52(13) 7_455 . . . ?
O9 Ce2 Mn4 Mn3 -143.8(6) 7_455 . . 8 ?
O9 Ce2 Mn4 Mn3 75.0(6) 8 . . 8 ?
O9 Ce2 Mn4 Mn3 -31.3(13) . . . 8 ?
O9 Ce2 Mn4 Mn3 -49(5) 2_565 . . 8 ?
O7 Ce2 Mn4 Mn3 9.5(6) 8 . . 8 ?
O7 Ce2 Mn4 Mn3 136.4(7) 2_565 . . 8 ?
O7 Ce2 Mn4 Mn3 158.7(11) . . . 8 ?
O7 Ce2 Mn4 Mn3 -81.3(6) 7_455 . . 8 ?
Mn4 Ce2 Mn4 Mn3 43.17(14) 8 . . 8 ?
Mn4 Ce2 Mn4 Mn3 145.21(14) 2_565 . . 8 ?
Mn4 Ce2 Mn4 Mn3 -112.75(19) 7_455 . . 8 ?
O3 Mn2 O1 Mn1 -113.9(11) . . . . ?
O11 Mn2 O1 Mn1 70.1(12) . . . . ?
O17 Mn2 O1 Mn1 -31(7) . . . . ?
O6 Mn2 O1 Mn1 155.6(10) . . . . ?
O4 Mn2 O1 Mn1 -15.8(11) . . . . ?
Ce1 Mn2 O1 Mn1 -107.2(12) . . . . ?
O3 Mn2 O1 Ce1 -6.7(9) . . . . ?
O11 Mn2 O1 Ce1 177.3(10) . . . . ?
O17 Mn2 O1 Ce1 76(6) . . . . ?
O6 Mn2 O1 Ce1 -97.2(10) . . . . ?
O4 Mn2 O1 Ce1 91.4(9) . . . . ?
Mn1 Mn2 O1 Ce1 107.2(12) . . . . ?
O3 Mn1 O1 Mn2 103.2(11) 4_655 . . . ?
O18 Mn1 O1 Mn2 81(19) . . . . ?
O5 Mn1 O1 Mn2 -70.3(12) . . . . ?
O2 Mn1 O1 Mn2 -157.2(11) . . . . ?
O4 Mn1 O1 Mn2 15.7(10) . . . . ?
Ce1 Mn1 O1 Mn2 108.7(12) . . . . ?
O3 Mn1 O1 Ce1 -5.5(9) 4_655 . . . ?
O18 Mn1 O1 Ce1 -28(19) . . . . ?
O5 Mn1 O1 Ce1 -179.0(10) . . . . ?
O2 Mn1 O1 Ce1 94.1(10) . . . . ?
O4 Mn1 O1 Ce1 -93.0(9) . . . . ?
Mn2 Mn1 O1 Ce1 -108.7(12) . . . . ?
O3 Ce1 O1 Mn2 -105.7(10) 4_655 . . . ?
O3 Ce1 O1 Mn2 55(2) 3_565 . . . ?
O3 Ce1 O1 Mn2 5.9(8) . . . . ?
O3 Ce1 O1 Mn2 154.5(9) 2_665 . . . ?
O1 Ce1 O1 Mn2 90.3(9) 2_665 . . . ?
O1 Ce1 O1 Mn2 -145.3(11) 4_655 . . . ?
O1 Ce1 O1 Mn2 -34.2(7) 3_565 . . . ?
Mn1 Ce1 O1 Mn2 76.3(9) 2_665 . . . ?
Mn1 Ce1 O1 Mn2 -15.6(8) 3_565 . . . ?
Mn1 Ce1 O1 Mn2 -179.7(6) 4_655 . . . ?
Mn1 Ce1 O1 Mn2 -110.4(13) . . . . ?
O3 Ce1 O1 Mn1 4.7(8) 4_655 . . . ?
O3 Ce1 O1 Mn1 165.5(12) 3_565 . . . ?
O3 Ce1 O1 Mn1 116.3(11) . . . . ?
O3 Ce1 O1 Mn1 -95.1(10) 2_665 . . . ?
O1 Ce1 O1 Mn1 -159.3(13) 2_665 . . . ?
O1 Ce1 O1 Mn1 -34.8(13) 4_655 . . . ?
O1 Ce1 O1 Mn1 76.2(14) 3_565 . . . ?
Mn1 Ce1 O1 Mn1 -173.3(4) 2_665 . . . ?
Mn1 Ce1 O1 Mn1 94.9(8) 3_565 . . . ?
Mn1 Ce1 O1 Mn1 -69.3(9) 4_655 . . . ?
O3 Mn1 O2 C3 1(3) 4_655 . . . ?
O1 Mn1 O2 C3 -86(3) . . . . ?
O18 Mn1 O2 C3 92(3) . . . . ?
O5 Mn1 O2 C3 -176(3) . . . . ?
O4 Mn1 O2 C3 -141(6) . . . . ?
Mn2 Mn1 O2 C3 -102(3) . . . . ?
Ce1 Mn1 O2 C3 -42(3) . . . . ?
O1 Mn2 O3 Mn1 127.4(13) . . . 3_565 ?
O11 Mn2 O3 Mn1 179(100) . . . 3_565 ?
O17 Mn2 O3 Mn1 -43.6(13) . . . 3_565 ?
O6 Mn2 O3 Mn1 -131.8(14) . . . 3_565 ?
O4 Mn2 O3 Mn1 44.2(13) . . . 3_565 ?
Mn1 Mn2 O3 Mn1 93.1(11) . . . 3_565 ?
Ce1 Mn2 O3 Mn1 120.6(16) . . . 3_565 ?
O1 Mn2 O3 Ce1 6.9(9) . . . . ?
O11 Mn2 O3 Ce1 58(13) . . . . ?
O17 Mn2 O3 Ce1 -164.2(9) . . . . ?
O6 Mn2 O3 Ce1 107.6(10) . . . . ?
O4 Mn2 O3 Ce1 -76.4(10) . . . . ?
Mn1 Mn2 O3 Ce1 -27.4(8) . . . . ?
O3 Ce1 O3 Mn1 -77.6(11) 4_655 . . 3_565 ?
O3 Ce1 O3 Mn1 62.8(10) 3_565 . . 3_565 ?
O3 Ce1 O3 Mn1 172.6(10) 2_665 . . 3_565 ?
O1 Ce1 O3 Mn1 128.1(10) 2_665 . . 3_565 ?
O1 Ce1 O3 Mn1 -34(2) 4_655 . . 3_565 ?
O1 Ce1 O3 Mn1 5.0(8) 3_565 . . 3_565 ?
O1 Ce1 O3 Mn1 -136.6(11) . . . 3_565 ?
Mn1 Ce1 O3 Mn1 94.1(8) 2_665 . . 3_565 ?
Mn1 Ce1 O3 Mn1 -166.3(19) 4_655 . . 3_565 ?
Mn1 Ce1 O3 Mn1 -106.1(8) . . . 3_565 ?
O3 Ce1 O3 Mn2 53.0(4) 4_655 . . . ?
O3 Ce1 O3 Mn2 -166.6(11) 3_565 . . . ?
O3 Ce1 O3 Mn2 -56.8(7) 2_665 . . . ?
O1 Ce1 O3 Mn2 -101.3(10) 2_665 . . . ?
O1 Ce1 O3 Mn2 96.5(17) 4_655 . . . ?
O1 Ce1 O3 Mn2 135.6(12) 3_565 . . . ?
O1 Ce1 O3 Mn2 -6.0(8) . . . . ?
Mn1 Ce1 O3 Mn2 -135.3(8) 2_665 . . . ?
Mn1 Ce1 O3 Mn2 130.6(15) 3_565 . . . ?
Mn1 Ce1 O3 Mn2 -36(3) 4_655 . . . ?
Mn1 Ce1 O3 Mn2 24.5(8) . . . . ?
O3 Mn2 O4 C3 -34(3) . . . 3_565 ?
O1 Mn2 O4 C3 -118(3) . . . 3_565 ?
O11 Mn2 O4 C3 150(3) . . . 3_565 ?
O17 Mn2 O4 C3 60(3) . . . 3_565 ?
O6 Mn2 O4 C3 122(6) . . . 3_565 ?
Mn1 Mn2 O4 C3 -131(3) . . . 3_565 ?
Ce1 Mn2 O4 C3 -74(3) . . . 3_565 ?
O3 Mn2 O4 Mn1 96.7(9) . . . . ?
O1 Mn2 O4 Mn1 12.8(8) . . . . ?
O11 Mn2 O4 Mn1 -79.6(9) . . . . ?
O17 Mn2 O4 Mn1 -169.7(9) . . . . ?
O6 Mn2 O4 Mn1 -107(6) . . . . ?
Ce1 Mn2 O4 Mn1 56.1(6) . . . . ?
O3 Mn1 O4 C3 35(3) 4_655 . . 3_565 ?
O1 Mn1 O4 C3 121(3) . . . 3_565 ?
O18 Mn1 O4 C3 -56(3) . . . 3_565 ?
O5 Mn1 O4 C3 -148(3) . . . 3_565 ?
O2 Mn1 O4 C3 177(5) . . . 3_565 ?
Mn2 Mn1 O4 C3 133(3) . . . 3_565 ?
Ce1 Mn1 O4 C3 77(3) . . . 3_565 ?
O3 Mn1 O4 Mn2 -98.7(9) 4_655 . . . ?
O1 Mn1 O4 Mn2 -12.5(8) . . . . ?
O18 Mn1 O4 Mn2 170.6(11) . . . . ?
O5 Mn1 O4 Mn2 78.6(10) . . . . ?
O2 Mn1 O4 Mn2 44(7) . . . . ?
Ce1 Mn1 O4 Mn2 -56.4(6) . . . . ?
O3 Mn1 O5 C5 -26(9) 4_655 . . . ?
O1 Mn1 O5 C5 34(3) . . . . ?
O18 Mn1 O5 C5 -144(3) . . . . ?
O2 Mn1 O5 C5 127(3) . . . . ?
O4 Mn1 O5 C5 -48(3) . . . . ?
Mn2 Mn1 O5 C5 0(2) . . . . ?
Ce1 Mn1 O5 C5 33(3) . . . . ?
O9 Mn4 O7 Mn3 -98.4(12) . . . . ?
O15 Mn4 O7 Mn3 69.7(13) . . . . ?
O14 Mn4 O7 Mn3 155(38) . . . . ?
O12 Mn4 O7 Mn3 160.5(12) . . . . ?
O8 Mn4 O7 Mn3 -14.4(11) . . . . ?
Mn3 Mn4 O7 Mn3 -124.3(9) 8 . . . ?
Ce2 Mn4 O7 Mn3 -105.0(13) . . . . ?
O9 Mn4 O7 Ce2 6.6(11) . . . . ?
O15 Mn4 O7 Ce2 174.7(12) . . . . ?
O14 Mn4 O7 Ce2 -100(39) . . . . ?
O12 Mn4 O7 Ce2 -94.5(10) . . . . ?
O8 Mn4 O7 Ce2 90.7(10) . . . . ?
Mn3 Mn4 O7 Ce2 105.0(13) . . . . ?
Mn3 Mn4 O7 Ce2 -19.2(9) 8 . . . ?
O9 Mn3 O7 Mn4 114.9(13) 7_455 . . . ?
O13 Mn3 O7 Mn4 -69.8(12) . . . . ?
O16 Mn3 O7 Mn4 24(7) . . . . ?
O10 Mn3 O7 Mn4 -153.9(10) . . . . ?
O8 Mn3 O7 Mn4 14.2(11) . . . . ?
Mn4 Mn3 O7 Mn4 90.9(10) 7_455 . . . ?
Ce2 Mn3 O7 Mn4 105.7(13) . . . . ?
O9 Mn3 O7 Ce2 9.2(10) 7_455 . . . ?
O13 Mn3 O7 Ce2 -175.5(10) . . . . ?
O16 Mn3 O7 Ce2 -82(6) . . . . ?
O10 Mn3 O7 Ce2 100.4(9) . . . . ?
O8 Mn3 O7 Ce2 -91.5(9) . . . . ?
Mn4 Mn3 O7 Ce2 -105.7(13) . . . . ?
Mn4 Mn3 O7 Ce2 -14.8(8) 7_455 . . . ?
O9 Ce2 O7 Mn4 -114.8(12) 7_455 . . . ?
O9 Ce2 O7 Mn4 93.9(11) 8 . . . ?
O9 Ce2 O7 Mn4 -5.9(9) . . . . ?
O9 Ce2 O7 Mn4 -172.1(15) 2_565 . . . ?
O7 Ce2 O7 Mn4 36.0(14) 8 . . . ?
O7 Ce2 O7 Mn4 161.2(14) 2_565 . . . ?
O7 Ce2 O7 Mn4 -73.6(15) 7_455 . . . ?
Mn4 Ce2 O7 Mn4 69.7(9) 8 . . . ?
Mn4 Ce2 O7 Mn4 173.4(5) 2_565 . . . ?
Mn4 Ce2 O7 Mn4 -92.7(9) 7_455 . . . ?
O9 Ce2 O7 Mn3 -8.2(9) 7_455 . . . ?
O9 Ce2 O7 Mn3 -159.5(11) 8 . . . ?
O9 Ce2 O7 Mn3 100.8(12) . . . . ?
O9 Ce2 O7 Mn3 -66(2) 2_565 . . . ?
O7 Ce2 O7 Mn3 142.7(12) 8 . . . ?
O7 Ce2 O7 Mn3 -92.2(10) 2_565 . . . ?
O7 Ce2 O7 Mn3 33.0(8) 7_455 . . . ?
Mn4 Ce2 O7 Mn3 176.3(6) 8 . . . ?
Mn4 Ce2 O7 Mn3 106.6(13) . . . . ?
Mn4 Ce2 O7 Mn3 -80.0(9) 2_565 . . . ?
Mn4 Ce2 O7 Mn3 13.9(8) 7_455 . . . ?
O9 Mn4 O8 C8 -28(3) . . . . ?
O7 Mn4 O8 C8 -114(3) . . . . ?
O15 Mn4 O8 C8 155(3) . . . . ?
O14 Mn4 O8 C8 67(3) . . . . ?
O12 Mn4 O8 C8 -157(6) . . . . ?
Mn3 Mn4 O8 C8 -126(3) . . . . ?
Mn3 Mn4 O8 C8 -11(3) 8 . . . ?
Ce2 Mn4 O8 C8 -70(3) . . . . ?
O9 Mn4 O8 Mn3 97.5(9) . . . . ?
O7 Mn4 O8 Mn3 12.1(9) . . . . ?
O15 Mn4 O8 Mn3 -78.9(10) . . . . ?
O14 Mn4 O8 Mn3 -167.6(9) . . . . ?
O12 Mn4 O8 Mn3 -31(7) . . . . ?
Mn3 Mn4 O8 Mn3 115.1(6) 8 . . . ?
Ce2 Mn4 O8 Mn3 56.2(6) . . . . ?
O9 Mn3 O8 C8 33(3) 7_455 . . . ?
O13 Mn3 O8 C8 -151(3) . . . . ?
O16 Mn3 O8 C8 -63(3) . . . . ?
O7 Mn3 O8 C8 115(3) . . . . ?
O10 Mn3 O8 C8 -138(4) . . . . ?
Mn4 Mn3 O8 C8 127(3) . . . . ?
Mn4 Mn3 O8 C8 10(2) 7_455 . . . ?
Ce2 Mn3 O8 C8 71(2) . . . . ?
O9 Mn3 O8 Mn4 -93.9(9) 7_455 . . . ?
O13 Mn3 O8 Mn4 82.0(10) . . . . ?
O16 Mn3 O8 Mn4 170.1(10) . . . . ?
O7 Mn3 O8 Mn4 -11.6(9) . . . . ?
O10 Mn3 O8 Mn4 96(4) . . . . ?
Mn4 Mn3 O8 Mn4 -116.0(7) 7_455 . . . ?
Ce2 Mn3 O8 Mn4 -55.3(6) . . . . ?
O7 Mn4 O9 Mn3 -126.1(15) . . . 8 ?
O15 Mn4 O9 Mn3 164(5) . . . 8 ?
O14 Mn4 O9 Mn3 52.4(15) . . . 8 ?
O12 Mn4 O9 Mn3 -38.8(15) . . . 8 ?
O8 Mn4 O9 Mn3 147.2(14) . . . 8 ?
Mn3 Mn4 O9 Mn3 -164.9(12) . . . 8 ?
Ce2 Mn4 O9 Mn3 -119.1(19) . . . 8 ?
O7 Mn4 O9 Ce2 -7.0(11) . . . . ?
O15 Mn4 O9 Ce2 -77(6) . . . . ?
O14 Mn4 O9 Ce2 171.4(11) . . . . ?
O12 Mn4 O9 Ce2 80.3(13) . . . . ?
O8 Mn4 O9 Ce2 -93.7(11) . . . . ?
Mn3 Mn4 O9 Ce2 -45.8(10) . . . . ?
Mn3 Mn4 O9 Ce2 119.1(19) 8 . . . ?
O9 Ce2 O9 Mn4 67.6(14) 7_455 . . . ?
O9 Ce2 O9 Mn4 -74.9(14) 8 . . . ?
O9 Ce2 O9 Mn4 176.4(13) 2_565 . . . ?
O7 Ce2 O9 Mn4 -135.0(14) 8 . . . ?
O7 Ce2 O9 Mn4 -23(3) 2_565 . . . ?
O7 Ce2 O9 Mn4 6.1(10) . . . . ?
O7 Ce2 O9 Mn4 132.3(13) 7_455 . . . ?
Mn4 Ce2 O9 Mn4 -104.6(11) 8 . . . ?
Mn4 Ce2 O9 Mn4 -169(4) 2_565 . . . ?
Mn4 Ce2 O9 Mn4 98.6(11) 7_455 . . . ?
O9 Ce2 O9 Mn3 -166.0(14) 7_455 . . 8 ?
O9 Ce2 O9 Mn3 51.5(5) 8 . . 8 ?
O9 Ce2 O9 Mn3 -57.3(9) 2_565 . . 8 ?
O7 Ce2 O9 Mn3 -8.7(10) 8 . . 8 ?
O7 Ce2 O9 Mn3 103.0(19) 2_565 . . 8 ?
O7 Ce2 O9 Mn3 132.5(14) . . . 8 ?
O7 Ce2 O9 Mn3 -101.4(11) 7_455 . . 8 ?
Mn4 Ce2 O9 Mn3 21.8(9) 8 . . 8 ?
Mn4 Ce2 O9 Mn3 126.4(19) . . . 8 ?
Mn4 Ce2 O9 Mn3 -43(6) 2_565 . . 8 ?
Mn4 Ce2 O9 Mn3 -135.0(10) 7_455 . . 8 ?
O3 Mn2 O11 C5 -84(13) . . . . ?
O1 Mn2 O11 C5 -33(3) . . . . ?
O17 Mn2 O11 C5 138(3) . . . . ?
O6 Mn2 O11 C5 -134(3) . . . . ?
O4 Mn2 O11 C5 51(3) . . . . ?
Mn1 Mn2 O11 C5 2(3) . . . . ?
Ce1 Mn2 O11 C5 -30(3) . . . . ?
O9 Mn4 O12 C8 10(3) . . . 8 ?
O7 Mn4 O12 C8 94(3) . . . 8 ?
O15 Mn4 O12 C8 -175(3) . . . 8 ?
O14 Mn4 O12 C8 -86(3) . . . 8 ?
O8 Mn4 O12 C8 137(6) . . . 8 ?
Mn3 Mn4 O12 C8 109(3) . . . 8 ?
Mn3 Mn4 O12 C8 -10(3) 8 . . 8 ?
Ce2 Mn4 O12 C8 50(3) . . . 8 ?
O9 Mn3 O13 C7 86(12) 7_455 . . . ?
O16 Mn3 O13 C7 -137(3) . . . . ?
O7 Mn3 O13 C7 33(3) . . . . ?
O10 Mn3 O13 C7 133(3) . . . . ?
O8 Mn3 O13 C7 -50(3) . . . . ?
Mn4 Mn3 O13 C7 -2(3) . . . . ?
Mn4 Mn3 O13 C7 -97(3) 7_455 . . . ?
Ce2 Mn3 O13 C7 28(3) . . . . ?
O9 Mn4 O14 C11 -47(3) . . . . ?
O7 Mn4 O14 C11 60(39) . . . . ?
O15 Mn4 O14 C11 145(3) . . . . ?
O12 Mn4 O14 C11 54(3) . . . . ?
O8 Mn4 O14 C11 -131(3) . . . . ?
Mn3 Mn4 O14 C11 -146(3) . . . . ?
Mn3 Mn4 O14 C11 -21(3) 8 . . . ?
Ce2 Mn4 O14 C11 -38(3) . . . . ?
O9 Mn4 O15 C7 31(8) . . . . ?
O7 Mn4 O15 C7 -39(4) . . . . ?
O14 Mn4 O15 C7 143(4) . . . . ?
O12 Mn4 O15 C7 -127(4) . . . . ?
O8 Mn4 O15 C7 47(4) . . . . ?
Mn3 Mn4 O15 C7 -2(4) . . . . ?
Mn3 Mn4 O15 C7 -175(3) 8 . . . ?
Ce2 Mn4 O15 C7 -34(4) . . . . ?
O9 Mn3 O16 C11 -10(4) 7_455 . . 7_455 ?
O13 Mn3 O16 C11 174(4) . . . 7_455 ?
O7 Mn3 O16 C11 80(8) . . . 7_455 ?
O10 Mn3 O16 C11 -102(4) . . . 7_455 ?
O8 Mn3 O16 C11 90(4) . . . 7_455 ?
Mn4 Mn3 O16 C11 100(4) . . . 7_455 ?
Mn4 Mn3 O16 C11 11(4) 7_455 . . 7_455 ?
Ce2 Mn3 O16 C11 8(5) . . . 7_455 ?
O3 Mn2 O17 C12 8(3) . . . . ?
O1 Mn2 O17 C12 -74(7) . . . . ?
O11 Mn2 O17 C12 -176(4) . . . . ?
O6 Mn2 O17 C12 99(4) . . . . ?
O4 Mn2 O17 C12 -90(3) . . . . ?
Mn1 Mn2 O17 C12 -101(3) . . . . ?
Ce1 Mn2 O17 C12 -7(4) . . . . ?
O3 Mn1 O18 C12 41(4) 4_655 . . 4_655 ?
O1 Mn1 O18 C12 63(20) . . . 4_655 ?
O5 Mn1 O18 C12 -146(4) . . . 4_655 ?
O2 Mn1 O18 C12 -59(4) . . . 4_655 ?
O4 Mn1 O18 C12 128(4) . . . 4_655 ?
Mn2 Mn1 O18 C12 139(4) . . . 4_655 ?
Ce1 Mn1 O18 C12 37(5) . . . 4_655 ?
Mn1 O2 C3 O4 -13(5) . . . 4_655 ?
Mn1 O2 C3 C1 167(2) . . . . ?
Mn2 O11 C5 O5 -4(5) . . . . ?
Mn2 O11 C5 C4 173(2) . . . . ?
Mn1 O5 C5 O11 2(5) . . . . ?
Mn1 O5 C5 C4 -174(2) . . . . ?
Mn4 O15 C7 O13 0(7) . . . . ?
Mn4 O15 C7 C6 175(3) . . . . ?
Mn3 O13 C7 O15 2(6) . . . . ?
Mn3 O13 C7 C6 -172(3) . . . . ?
Mn4 O8 C8 O12 98(4) . . . 7_455 ?
Mn3 O8 C8 O12 -8(5) . . . 7_455 ?
Mn4 O8 C8 C9 -76(3) . . . . ?
Mn3 O8 C8 C9 178(2) . . . . ?
Mn4 O14 C11 O16 21(5) . . . 8 ?
Mn4 O14 C11 C10 -155(3) . . . . ?
Mn2 O17 C12 O18 6(10) . . . 3_565 ?
Mn2 O17 C12 C13 -166(2) . . . . ?
